data_7156453
loop_
_publ_author_name
'Liu, Qiuhua'
'Zhang, Jinjin'
'Tang, Min'
'Yang, Yan'
'Zhang, Jian'
'Zhou, Zaichun'

_publ_section_title
;
 Geometric deconstruction of core and electron activation of a \p-system
 in a series of deformed porphyrins: mimics of heme.
;
_journal_issue 41
_journal_name_full 'Organic &amp; biomolecular chemistry'
_journal_page_first 7725
_journal_page_last 7736
_journal_paper_doi 10.1039/c8ob01959b
_journal_volume 16
_journal_year 2018
_chemical_formula_moiety 'C72 H84 N4 O4, C H Cl3'
_chemical_formula_sum 'C73 H85 Cl3 N4 O4'
_chemical_formula_weight 1188.79
_chemical_name_systematic DL6TtPP
_chemical_properties_physical Photo-sensitive
_space_group_crystal_system monoclinic
_space_group_IT_number 14
_space_group_name_Hall '-P 2ybc'
_space_group_name_H-M_alt 'P 1 21/c 1'
_symmetry_space_group_name_Hall '-P 2ybc'
_symmetry_space_group_name_H-M 'P 1 21/c 1'
_atom_sites_solution_hydrogens mixed
_audit_creation_date 2018-09-04
_audit_creation_method
;
Olex2 1.2
(compiled 2018.05.29 svn.r3508 for OlexSys, GUI svn.r5506)
;
_audit_update_record
;
2018-09-20 deposited with the CCDC.
2018-09-27 downloaded from the CCDC.
;
_cell_angle_alpha 90
_cell_angle_beta 96.929(4)
_cell_angle_gamma 90
_cell_formula_units_Z 4
_cell_length_a 15.965(3)
_cell_length_b 27.529(4)
_cell_length_c 15.694(3)
_cell_measurement_reflns_used 20761
_cell_measurement_temperature 113(2)
_cell_measurement_theta_max 27.2
_cell_measurement_theta_min 1.5
_cell_volume 6847(2)
_computing_molecular_graphics 'Olex2 (Dolomanov et al., 2009)'
_computing_publication_material 'Olex2 (Dolomanov et al., 2009)'
_computing_structure_refinement 'ShelXL (Sheldrick, 2015)'
_diffrn_ambient_temperature 113.15
_diffrn_measured_fraction_theta_full 1.000
_diffrn_measured_fraction_theta_max 1.000
_diffrn_measurement_device_type 'Rigaku Saturn 724CCD'
_diffrn_measurement_method '\w scans'
_diffrn_radiation_type MoK\a
_diffrn_radiation_wavelength 0.71073
_diffrn_reflns_av_R_equivalents 0.0473
_diffrn_reflns_av_unetI/netI 0.0436
_diffrn_reflns_Laue_measured_fraction_full 1.000
_diffrn_reflns_Laue_measured_fraction_max 1.000
_diffrn_reflns_limit_h_max 19
_diffrn_reflns_limit_h_min -19
_diffrn_reflns_limit_k_max 32
_diffrn_reflns_limit_k_min -33
_diffrn_reflns_limit_l_max 18
_diffrn_reflns_limit_l_min -19
_diffrn_reflns_number 61558
_diffrn_reflns_point_group_measured_fraction_full 1.000
_diffrn_reflns_point_group_measured_fraction_max 1.000
_diffrn_reflns_theta_full 25.242
_diffrn_reflns_theta_max 26.000
_diffrn_reflns_theta_min 1.285
_exptl_absorpt_coefficient_mu 0.183
_exptl_absorpt_correction_T_max 0.9713
_exptl_absorpt_correction_T_min 0.9574
_exptl_absorpt_correction_type multi-scan
_exptl_absorpt_process_details Crystalclear
_exptl_crystal_colour purple
_exptl_crystal_density_diffrn 1.153
_exptl_crystal_description Prism
_exptl_crystal_F_000 2536
_exptl_crystal_preparation Luminescent
_exptl_crystal_recrystallization_method 'Re-crystallisation from solvent: chloroform, methanol'
_exptl_crystal_size_max 0.24
_exptl_crystal_size_mid 0.2
_exptl_crystal_size_min 0.16
_refine_diff_density_max 0.971
_refine_diff_density_min -0.565
_refine_diff_density_rms 0.056
_refine_ls_extinction_method none
_refine_ls_goodness_of_fit_ref 1.070
_refine_ls_hydrogen_treatment constr
_refine_ls_matrix_type full
_refine_ls_number_parameters 1017
_refine_ls_number_reflns 13450
_refine_ls_number_restraints 480
_refine_ls_restrained_S_all 1.165
_refine_ls_R_factor_all 0.0991
_refine_ls_R_factor_gt 0.0821
_refine_ls_shift/su_max 0.001
_refine_ls_shift/su_mean 0.000
_refine_ls_structure_factor_coef Fsqd
_refine_ls_weighting_details 'w=1/[\s^2^(Fo^2^)+(0.0755P)^2^+8.2011P] where P=(Fo^2^+2Fc^2^)/3'
_refine_ls_weighting_scheme calc
_refine_ls_wR_factor_gt 0.1906
_refine_ls_wR_factor_ref 0.2015
_reflns_Friedel_coverage 0.000
_reflns_number_gt 10779
_reflns_number_total 13450
_reflns_threshold_expression 'I > 2\s(I)'
_cod_data_source_file c8ob01959b2.cif
_cod_data_source_block DL6TtPP
_cod_depositor_comments 'Adding full bibliography for 7156452--7156463.cif.'
_cod_original_cell_volume 6847.1(19)
_cod_database_code 7156453
_shelx_shelxl_version_number 2014/7
_shelx_space_group_comment
;
The symmetry employed for this shelxl refinement is uniquely defined
by the following loop, which should always be used as a source of
symmetry information in preference to the above space-group names.
They are only intended as comments.
;
_shelx_estimated_absorpt_t_max 0.971
_shelx_estimated_absorpt_t_min 0.957
_olex2_refinement_description
;
1. Fixed Uiso
 At 1.2 times of:
  All C(H) groups, All C(H,H) groups, All C(H,H,H,H) groups, All N(H) groups
 At 1.5 times of:
  All C(H,H,H) groups
2. Restrained distances
 C53'-C54' = C54'-C55' = C55'-C56' = C56'-C57' = C57'-C58'
 1.54 with sigma of 0.01
 C53-C54 = C54-C55 = C55-C56 = C56-C57 = C57-C58
 1.54 with sigma of 0.01
 C39-C24 = C39'-C24' = C69-C62 = C69'-C62'
 1.5 with sigma of 0.01
 C69-C70 = C69-C71 = C69-C72 = C69'-C70' = C69'-C71' = C69'-C72'
 1.54 with sigma of 0.01
 C40-C39 = C41-C39 = C42-C39 = C40'-C39' = C41'-C39' = C42'-C39'
 1.54 with sigma of 0.01
 C5-C22 = C5'-C22' = C20-C60 = C20'-C60'
 1.5 with sigma of 0.01
 C27-C28 = C27'-C28' = C28-C29 = C28'-C29
 1.54 with sigma of 0.01
 O1-C27 = O1'-C27' = O3-C53 = O3-C53'
 1.45 with sigma of 0.01
 C5-C4 \\sim C5-C6 \\sim C5'-C4 \\sim C5'-C6 \\sim C20-C1 \\sim C20-C19 \\sim
C20'-C1 \\sim C20'-C19
 with sigma of 0.01
 C70-C71 \\sim C70-C72 \\sim C71-C72 \\sim C70'-C71' \\sim C70'-C72' \\sim
C71'-C72'
 with sigma of 0.01
 C40-C41 \\sim C40-C42 \\sim C41-C42 \\sim C40-C41' \\sim C40-C42' \\sim
C41-C42'
 with sigma of 0.01
3. Uiso/Uaniso restraints and constraints
Uanis(C20) \\sim Ueq, Uanis(C20') \\sim Ueq, Uanis(C60') \\sim Ueq, Uanis(C60)
\\sim Ueq, Uanis(C39') \\sim Ueq, Uanis(C41') \\sim Ueq, Uanis(C41) \\sim Ueq:
with sigma of 0.001 and sigma for terminal atoms of 0.002
Uanis(O1) \\sim Ueq, Uanis(C21) \\sim Ueq, Uanis(C22) \\sim Ueq, Uanis(C23)
\\sim Ueq, Uanis(C24) \\sim Ueq, Uanis(C25) \\sim Ueq, Uanis(C26) \\sim Ueq,
Uanis(C5) \\sim Ueq, Uanis(C20) \\sim Ueq, Uanis(C55) \\sim Ueq, Uanis(C53)
\\sim Ueq, Uanis(C54) \\sim Ueq, Uanis(C56) \\sim Ueq, Uanis(C57) \\sim Ueq,
Uanis(C58) \\sim Ueq, Uanis(C59) \\sim Ueq, Uanis(C60) \\sim Ueq, Uanis(C61)
\\sim Ueq, Uanis(C62) \\sim Ueq, Uanis(C63) \\sim Ueq, Uanis(C64) \\sim Ueq,
Uanis(O4) \\sim Ueq, Uanis(C27) \\sim Ueq, Uanis(C28) \\sim Ueq, Uanis(C39)
\\sim Ueq, Uanis(C40) \\sim Ueq, Uanis(C41) \\sim Ueq, Uanis(C42) \\sim Ueq,
Uanis(C69) \\sim Ueq, Uanis(C70) \\sim Ueq, Uanis(C71) \\sim Ueq, Uanis(C72)
\\sim Ueq, Uanis(O1') \\sim Ueq, Uanis(C5') \\sim Ueq, Uanis(C20') \\sim Ueq,
Uanis(C27') \\sim Ueq, Uanis(C28') \\sim Ueq, Uanis(C39') \\sim Ueq,
Uanis(C40') \\sim Ueq, Uanis(C41') \\sim Ueq, Uanis(C42') \\sim Ueq,
Uanis(C21') \\sim Ueq, Uanis(C22') \\sim Ueq, Uanis(C23') \\sim Ueq,
Uanis(C24') \\sim Ueq, Uanis(C25') \\sim Ueq, Uanis(C26') \\sim Ueq,
Uanis(C53') \\sim Ueq, Uanis(C54') \\sim Ueq, Uanis(C55') \\sim Ueq,
Uanis(C56') \\sim Ueq, Uanis(C57') \\sim Ueq, Uanis(C58') \\sim Ueq, Uanis(O4')
\\sim Ueq, Uanis(C69') \\sim Ueq, Uanis(C70') \\sim Ueq, Uanis(C71') \\sim Ueq,
Uanis(C72') \\sim Ueq, Uanis(C59') \\sim Ueq, Uanis(C60') \\sim Ueq,
Uanis(C61') \\sim Ueq, Uanis(C62') \\sim Ueq, Uanis(C63') \\sim Ueq,
Uanis(C64') \\sim Ueq: with sigma of 0.01 and sigma for terminal atoms of 0.02
4. Others
 Sof(H29C)=Sof(H29D)=Sof(O1')=Sof(C5')=Sof(C27')=Sof(H27C)=Sof(H27D)=Sof(C28')=
 Sof(H28C)=Sof(H28D)=Sof(C39')=Sof(C40')=Sof(H40D)=Sof(H40E)=Sof(H40F)=
 Sof(C41')=Sof(H41D)=Sof(H41E)=Sof(H41F)=Sof(C42')=Sof(H42D)=Sof(H42E)=
 Sof(H42F)=Sof(C21')=Sof(C22')=Sof(C23')=Sof(H23')=Sof(C24')=Sof(C25')=
 Sof(H25')=Sof(C26')=Sof(H26')=1-FVAR(1)
 Sof(H29A)=Sof(H29B)=Sof(O1)=Sof(C21)=Sof(C22)=Sof(C23)=Sof(H23)=Sof(C24)=
 Sof(C25)=Sof(H25)=Sof(C26)=Sof(H26)=Sof(C5)=Sof(C27)=Sof(H27A)=Sof(H27B)=
 Sof(C28)=Sof(H28A)=Sof(H28B)=Sof(C39)=Sof(C40)=Sof(H40A)=Sof(H40B)=Sof(H40C)=
 Sof(C41)=Sof(H41A)=Sof(H41B)=Sof(H41C)=Sof(C42)=Sof(H42A)=Sof(H42B)=Sof(H42C)=
 FVAR(1)
 Sof(C20')=Sof(C53')=Sof(H53C)=Sof(H53D)=Sof(C54')=Sof(H54C)=Sof(H54D)=
 Sof(C55')=Sof(H55C)=Sof(H55D)=Sof(C56')=Sof(H56C)=Sof(H56D)=Sof(C57')=
 Sof(H57C)=Sof(H57D)=Sof(C58')=Sof(H58C)=Sof(H58D)=Sof(O4')=Sof(C69')=Sof(C70')=
 Sof(H70D)=Sof(H70E)=Sof(H70F)=Sof(C71')=Sof(H71D)=Sof(H71E)=Sof(H71F)=
 Sof(C72')=Sof(H72D)=Sof(H72E)=Sof(H72F)=Sof(C59')=Sof(C60')=Sof(C61')=
 Sof(H61')=Sof(C62')=Sof(C63')=Sof(H63')=Sof(C64')=Sof(H64')=1-FVAR(2)
 Sof(C20)=Sof(C55)=Sof(H55A)=Sof(H55B)=Sof(C53)=Sof(H53A)=Sof(H53B)=Sof(C54)=
 Sof(H54A)=Sof(H54B)=Sof(C56)=Sof(H56A)=Sof(H56B)=Sof(C57)=Sof(H57A)=Sof(H57B)=
 Sof(C58)=Sof(H58A)=Sof(H58B)=Sof(C59)=Sof(C60)=Sof(C61)=Sof(H61)=Sof(C62)=
 Sof(C63)=Sof(H63)=Sof(C64)=Sof(H64)=Sof(O4)=Sof(C69)=Sof(C70)=Sof(H70A)=
 Sof(H70B)=Sof(H70C)=Sof(C71)=Sof(H71A)=Sof(H71B)=Sof(H71C)=Sof(C72)=Sof(H72A)=
 Sof(H72B)=Sof(H72C)=FVAR(2)
5.a Riding coordinates:
 C29(H29A,H29B,H29C,H29D)
5.b Ternary CH refined with riding coordinates:
 C73(H73)
5.c Secondary CH2 refined with riding coordinates:
 C30(H30A,H30B), C31(H31A,H31B), C32(H32A,H32B), C55(H55A,H55B), C53(H53A,
 H53B), C54(H54A,H54B), C56(H56A,H56B), C57(H57A,H57B), C58(H58A,H58B),
 C27(H27A,H27B), C28(H28A,H28B), C27'(H27C,H27D), C28'(H28C,H28D), C53'(H53C,
 H53D), C54'(H54C,H54D), C55'(H55C,H55D), C56'(H56C,H56D), C57'(H57C,H57D),
 C58'(H58C,H58D)
5.d Aromatic/amide H refined with riding coordinates:
 N1(H1), N2(H2), N3(H3), N4(H4), C2(H2A), C3(H3A), C7(H7), C8(H8), C12(H12),
 C13(H13), C17(H17), C18(H18), C35(H35), C37(H37), C38(H38), C49(H49), C51(H51),
  C52(H52), C23(H23), C25(H25), C26(H26), C61(H61), C63(H63), C64(H64),
 C23'(H23'), C25'(H25'), C26'(H26'), C61'(H61'), C63'(H63'), C64'(H64')
5.e Fitted hexagon refined as free rotating group:
 C21(C22,C23,C24,C25,C26), C59(C60,C61,C62,C63,C64), C21'(C22',C23',C24',C25',
 C26'), C59'(C60',C61',C62',C63',C64')
5.f Idealised Me refined as rotating group:
 C44(H44A,H44B,H44C), C45(H45A,H45B,H45C), C46(H46A,H46B,H46C), C66(H66A,H66B,
 H66C), C67(H67A,H67B,H67C), C68(H68A,H68B,H68C), C40(H40A,H40B,H40C), C41(H41A,
 H41B,H41C), C42(H42A,H42B,H42C), C70(H70A,H70B,H70C), C71(H71A,H71B,H71C),
 C72(H72A,H72B,H72C), C40'(H40D,H40E,H40F), C41'(H41D,H41E,H41F), C42'(H42D,
 H42E,H42F), C70'(H70D,H70E,H70F), C71'(H71D,H71E,H71F), C72'(H72D,H72E,H72F)
;
_olex2_submission_special_instructions 'No special instructions were received'

loop_
_space_group_symop_operation_xyz
'x, y, z'
'-x, y+1/2, -z+1/2'
'-x, -y, -z'
'x, -y-1/2, z-1/2'

loop_
_atom_site_label
_atom_site_type_symbol
_atom_site_fract_x
_atom_site_fract_y
_atom_site_fract_z
_atom_site_U_iso_or_equiv
_atom_site_adp_type
_atom_site_occupancy
_atom_site_site_symmetry_order
_atom_site_calc_flag
_atom_site_refinement_flags_posn
_atom_site_refinement_flags_adp
_atom_site_refinement_flags_occupancy
_atom_site_disorder_assembly
_atom_site_disorder_group
N1 N 0.98212(17) 0.36648(11) 0.0653(2) 0.0524(8) Uani 1 1 d . . . . .
H1 H 0.9300 0.3753 0.0704 0.063 Uiso 1 1 calc R . . . .
N2 N 0.88760(14) 0.38661(9) 0.20707(16) 0.0364(6) Uani 1 1 d . . . . .
H2 H 0.8746 0.3866 0.1510 0.044 Uiso 1 1 calc R . . . .
N3 N 0.73942(14) 0.40285(9) 0.09273(14) 0.0354(6) Uani 1 1 d . . . . .
H3 H 0.7921 0.3955 0.0873 0.042 Uiso 1 1 calc R . . . .
N4 N 0.83380(16) 0.38468(11) -0.04732(17) 0.0471(7) Uani 1 1 d . . . . .
H4 H 0.8483 0.3869 0.0084 0.057 Uiso 1 1 calc R . . . .
O2 O 0.73354(13) 0.51577(9) -0.12956(13) 0.0436(5) Uani 1 1 d . . . . .
O3 O 0.64457(13) 0.30385(7) 0.23016(13) 0.0385(5) Uani 1 1 d D . . . .
C1 C 1.0092(2) 0.34739(12) -0.0077(2) 0.0543(10) Uani 1 1 d D . . . .
C2 C 1.0983(2) 0.33736(14) 0.0111(3) 0.0574(11) Uani 1 1 d . . . . .
H2A H 1.1333 0.3229 -0.0267 0.069 Uiso 1 1 calc R . . . .
C3 C 1.1228(2) 0.35241(13) 0.0922(3) 0.0577(11) Uani 1 1 d . . . . .
H3A H 1.1788 0.3518 0.1206 0.069 Uiso 1 1 calc R . . . .
C4 C 1.0486(2) 0.36971(12) 0.1288(2) 0.0527(10) Uani 1 1 d D . . . .
C6 C 0.96726(17) 0.38783(11) 0.2502(2) 0.0382(7) Uani 1 1 d D . . . .
C7 C 0.96106(19) 0.38929(11) 0.3411(2) 0.0410(7) Uani 1 1 d . . . . .
H7 H 1.0068 0.3920 0.3856 0.049 Uiso 1 1 calc R . . . .
C8 C 0.87829(18) 0.38612(11) 0.35146(19) 0.0357(6) Uani 1 1 d . . . . .
H8 H 0.8551 0.3846 0.4044 0.043 Uiso 1 1 calc R . . . .
C9 C 0.83189(17) 0.38546(10) 0.26643(18) 0.0303(6) Uani 1 1 d . . . . .
C10 C 0.74375(16) 0.38677(10) 0.24745(17) 0.0281(6) Uani 1 1 d . . . . .
C11 C 0.70214(17) 0.39875(11) 0.16640(17) 0.0309(6) Uani 1 1 d . . . . .
C12 C 0.61607(16) 0.41398(10) 0.14803(17) 0.0295(6) Uani 1 1 d . . . . .
H12 H 0.5749 0.4136 0.1870 0.035 Uiso 1 1 calc R . . . .
C13 C 0.60354(17) 0.42918(11) 0.06489(17) 0.0317(6) Uani 1 1 d . . . . .
H13 H 0.5534 0.4429 0.0361 0.038 Uiso 1 1 calc R . . . .
C14 C 0.68146(18) 0.42030(11) 0.02894(18) 0.0342(7) Uani 1 1 d . . . . .
C15 C 0.69391(18) 0.42436(12) -0.05741(18) 0.0361(7) Uani 1 1 d . . . . .
C16 C 0.7622(2) 0.40295(13) -0.09261(19) 0.0442(8) Uani 1 1 d . . . . .
C17 C 0.7633(2) 0.39244(14) -0.1823(2) 0.0551(10) Uani 1 1 d . . . . .
H17 H 0.7222 0.4021 -0.2280 0.066 Uiso 1 1 calc R . . . .
C18 C 0.8337(3) 0.36619(14) -0.1894(2) 0.0598(11) Uani 1 1 d . . . . .
H18 H 0.8501 0.3528 -0.2406 0.072 Uiso 1 1 calc R . . . .
C19 C 0.8787(2) 0.36229(13) -0.1055(2) 0.0525(10) Uani 1 1 d D . . . .
C29 C 0.96315(18) 0.52193(11) 0.11025(19) 0.0372(7) Uani 1 1 d D . . . .
H29A H 0.9966 0.5366 0.0704 0.045 Uiso 0.540(4) 1 d R . P A 1
H29B H 0.9702 0.4874 0.1068 0.045 Uiso 0.540(4) 1 d R . P A 1
H29C H 0.9977 0.5470 0.0904 0.045 Uiso 0.460(4) 1 d R . P A 2
H29D H 0.9764 0.4921 0.0831 0.045 Uiso 0.460(4) 1 d R . P A 2
C30 C 0.87048(17) 0.53437(11) 0.08282(19) 0.0341(6) Uani 1 1 d . . . . .
H30A H 0.8346 0.5157 0.1183 0.041 Uiso 1 1 calc R . . . .
H30B H 0.8612 0.5694 0.0928 0.041 Uiso 1 1 calc R . . . .
C31 C 0.84454(17) 0.52268(11) -0.01182(19) 0.0348(6) Uani 1 1 d . . . . .
H31A H 0.8794 0.5423 -0.0470 0.042 Uiso 1 1 calc R . . . .
H31B H 0.8566 0.4880 -0.0219 0.042 Uiso 1 1 calc R . . . .
C32 C 0.75200(19) 0.53248(12) -0.04150(19) 0.0382(7) Uani 1 1 d . . . . .
H32A H 0.7162 0.5150 -0.0043 0.046 Uiso 1 1 calc R . . . .
H32B H 0.7401 0.5677 -0.0381 0.046 Uiso 1 1 calc R . . . .
C33 C 0.65433(18) 0.49569(11) -0.15201(18) 0.0350(7) Uani 1 1 d . . . . .
C34 C 0.63141(18) 0.45110(11) -0.11847(17) 0.0351(7) Uani 1 1 d . . . . .
C35 C 0.55194(19) 0.43235(11) -0.14518(17) 0.0352(7) Uani 1 1 d . . . . .
H35 H 0.5363 0.4025 -0.1212 0.042 Uiso 1 1 calc R . . . .
C36 C 0.49384(19) 0.45535(11) -0.20573(17) 0.0342(6) Uani 1 1 d . . . . .
C37 C 0.51992(19) 0.49893(11) -0.24015(18) 0.0358(7) Uani 1 1 d . . . . .
H37 H 0.4829 0.5152 -0.2828 0.043 Uiso 1 1 calc R . . . .
C38 C 0.59886(19) 0.51907(11) -0.21353(18) 0.0358(7) Uani 1 1 d . . . . .
H38 H 0.6147 0.5489 -0.2376 0.043 Uiso 1 1 calc R . . . .
C43 C 0.4061(2) 0.43299(12) -0.22979(19) 0.0402(7) Uani 1 1 d . . . . .
C44 C 0.3565(3) 0.46002(17) -0.3053(3) 0.0756(14) Uani 1 1 d . . . . .
H44A H 0.3886 0.4595 -0.3547 0.113 Uiso 1 1 calc GR . . . .
H44B H 0.3473 0.4937 -0.2887 0.113 Uiso 1 1 calc GR . . . .
H44C H 0.3019 0.4440 -0.3207 0.113 Uiso 1 1 calc GR . . . .
C45 C 0.3572(2) 0.43657(16) -0.1522(2) 0.0590(10) Uani 1 1 d . . . . .
H45A H 0.3013 0.4219 -0.1662 0.089 Uiso 1 1 calc GR . . . .
H45B H 0.3509 0.4708 -0.1370 0.089 Uiso 1 1 calc GR . . . .
H45C H 0.3880 0.4193 -0.1035 0.089 Uiso 1 1 calc GR . . . .
C46 C 0.4130(2) 0.37962(13) -0.2546(2) 0.0493(8) Uani 1 1 d . . . . .
H46A H 0.4403 0.3613 -0.2054 0.074 Uiso 1 1 calc GR . . . .
H46B H 0.4466 0.3769 -0.3026 0.074 Uiso 1 1 calc GR . . . .
H46C H 0.3564 0.3665 -0.2717 0.074 Uiso 1 1 calc GR . . . .
C47 C 0.64504(16) 0.32945(10) 0.30624(17) 0.0292(6) Uani 1 1 d . . . . .
C48 C 0.69061(16) 0.37296(10) 0.31566(16) 0.0256(5) Uani 1 1 d . . . . .
C49 C 0.68741(16) 0.39977(10) 0.39065(16) 0.0266(5) Uani 1 1 d . . . . .
H49 H 0.7168 0.4298 0.3968 0.032 Uiso 1 1 calc R . . . .
C50 C 0.64283(16) 0.38430(10) 0.45716(17) 0.0287(6) Uani 1 1 d . . . . .
C51 C 0.59923(17) 0.34054(11) 0.44517(17) 0.0314(6) Uani 1 1 d . . . . .
H51 H 0.5687 0.3288 0.4893 0.038 Uiso 1 1 calc R . . . .
C52 C 0.59933(17) 0.31367(11) 0.37007(18) 0.0330(6) Uani 1 1 d . . . . .
H52 H 0.5678 0.2844 0.3628 0.040 Uiso 1 1 calc R . . . .
C65 C 0.64615(18) 0.41438(11) 0.53952(17) 0.0337(6) Uani 1 1 d . . . . .
C66 C 0.7377(2) 0.41621(12) 0.58254(19) 0.0396(7) Uani 1 1 d . . . . .
H66A H 0.7575 0.3832 0.5967 0.059 Uiso 1 1 calc GR . . . .
H66B H 0.7405 0.4356 0.6352 0.059 Uiso 1 1 calc GR . . . .
H66C H 0.7735 0.4310 0.5432 0.059 Uiso 1 1 calc GR . . . .
C67 C 0.5916(2) 0.39224(15) 0.6036(2) 0.0505(9) Uani 1 1 d . . . . .
H67A H 0.6121 0.3595 0.6195 0.076 Uiso 1 1 calc GR . . . .
H67B H 0.5328 0.3904 0.5772 0.076 Uiso 1 1 calc GR . . . .
H67C H 0.5950 0.4126 0.6551 0.076 Uiso 1 1 calc GR . . . .
C68 C 0.6158(3) 0.46651(13) 0.5185(2) 0.0547(9) Uani 1 1 d . . . . .
H68A H 0.6156 0.4850 0.5719 0.082 Uiso 1 1 calc GR . . . .
H68B H 0.5586 0.4656 0.4879 0.082 Uiso 1 1 calc GR . . . .
H68C H 0.6539 0.4822 0.4823 0.082 Uiso 1 1 calc GR . . . .
C73 C 0.4818(2) 0.31177(13) 0.0900(2) 0.0538(9) Uani 1 1 d . . . . .
H73 H 0.5347 0.3229 0.1253 0.065 Uiso 1 1 calc R . . . .
Cl1 Cl 0.44844(7) 0.25749(4) 0.13502(7) 0.0717(3) Uani 1 1 d . . . . .
Cl2 Cl 0.40530(7) 0.35716(5) 0.09202(8) 0.0763(3) Uani 1 1 d . . . . .
Cl3 Cl 0.50437(10) 0.30191(5) -0.01564(8) 0.0907(4) Uani 1 1 d . . . . .
O1 O 1.0814(3) 0.46887(18) 0.2228(3) 0.0471(13) Uani 0.540(4) 1 d D U P A 1
C21 C 1.1399(2) 0.43906(13) 0.2675(3) 0.0318(13) Uani 0.540(4) 1 d . U P A 1
C22 C 1.1203(3) 0.38996(14) 0.2593(3) 0.0231(14) Uani 0.540(4) 1 d DG U P A 1
C23 C 1.1738(4) 0.35554(10) 0.3016(4) 0.042(3) Uani 0.540(4) 1 d G U P A 1
H23 H 1.1604 0.3220 0.2960 0.050 Uiso 0.540(4) 1 calc R . P A 1
C24 C 1.2470(3) 0.37022(13) 0.3521(3) 0.0375(19) Uani 0.540(4) 1 d DG U P A 1
C25 C 1.2666(2) 0.41932(15) 0.3603(3) 0.0365(14) Uani 0.540(4) 1 d G U P A 1
H25 H 1.3166 0.4294 0.3948 0.044 Uiso 0.540(4) 1 calc R . P A 1
C26 C 1.2130(2) 0.45374(11) 0.3180(3) 0.0436(16) Uani 0.540(4) 1 d G U P A 1
H26 H 1.2264 0.4873 0.3236 0.052 Uiso 0.540(4) 1 calc R . P A 1
C5 C 1.0384(4) 0.3811(11) 0.2112(7) 0.043(4) Uani 0.540(4) 1 d D U P A 1
C20 C 0.9567(2) 0.33817(19) -0.0890(2) 0.0283(10) Uani 0.662(4) 1 d D U P B 1
C55 C 0.7355(7) 0.2780(4) 0.0872(5) 0.112(3) Uani 0.662(4) 1 d D U P B 1
H55A H 0.7663 0.3064 0.1138 0.135 Uiso 0.662(4) 1 calc R . P B 1
H55B H 0.6790 0.2901 0.0637 0.135 Uiso 0.662(4) 1 calc R . P B 1
C53 C 0.6900(6) 0.2583(3) 0.2422(6) 0.066(3) Uani 0.662(4) 1 d D U P B 1
H53A H 0.6522 0.2321 0.2579 0.079 Uiso 0.662(4) 1 calc R . P B 1
H53B H 0.7380 0.2614 0.2881 0.079 Uiso 0.662(4) 1 calc R . P B 1
C54 C 0.7211(6) 0.2475(3) 0.1570(5) 0.071(2) Uani 0.662(4) 1 d D U P B 1
H54A H 0.7756 0.2307 0.1726 0.085 Uiso 0.662(4) 1 calc R . P B 1
H54B H 0.6819 0.2222 0.1308 0.085 Uiso 0.662(4) 1 calc R . P B 1
C56 C 0.7774(3) 0.26624(17) 0.0126(3) 0.0415(12) Uani 0.662(4) 1 d D U P B 1
H56A H 0.8135 0.2944 0.0025 0.050 Uiso 0.662(4) 1 calc R . P B 1
H56B H 0.7329 0.2646 -0.0371 0.050 Uiso 0.662(4) 1 calc R . P B 1
C57 C 0.8317(3) 0.22104(17) 0.0086(4) 0.0374(11) Uani 0.662(4) 1 d D U P B 1
H57A H 0.7960 0.1929 -0.0115 0.045 Uiso 0.662(4) 1 calc R . P B 1
H57B H 0.8611 0.2134 0.0662 0.045 Uiso 0.662(4) 1 calc R . P B 1
C58 C 0.8969(6) 0.2315(4) -0.0549(7) 0.052(3) Uani 0.662(4) 1 d D U P B 1
H58A H 0.9358 0.2561 -0.0264 0.062 Uiso 0.662(4) 1 calc R . P B 1
H58B H 0.9303 0.2013 -0.0568 0.062 Uiso 0.662(4) 1 calc R . P B 1
C59 C 0.94447(17) 0.26414(10) -0.1852(2) 0.0349(11) Uani 0.662(4) 1 d . U P B 1
C60 C 0.9844(2) 0.30794(10) -0.16262(19) 0.0271(9) Uani 0.662(4) 1 d DG U P B 1
C61 C 1.0466(2) 0.32539(11) -0.2094(3) 0.0267(15) Uani 0.662(4) 1 d G U P B 1
H61 H 1.0739 0.3553 -0.1940 0.032 Uiso 0.662(4) 1 calc R . P B 1
C62 C 1.0689(2) 0.29903(14) -0.2788(3) 0.0308(15) Uani 0.662(4) 1 d DG U P B 1
C63 C 1.0289(2) 0.25523(14) -0.3014(2) 0.0460(15) Uani 0.662(4) 1 d G U P B 1
H63 H 1.0441 0.2372 -0.3489 0.055 Uiso 0.662(4) 1 calc R . P B 1
C64 C 0.96670(19) 0.23779(10) -0.2546(3) 0.0471(14) Uani 0.662(4) 1 d G U P B 1
H64 H 0.9394 0.2079 -0.2701 0.056 Uiso 0.662(4) 1 calc R . P B 1
O4 O 0.87846(18) 0.24724(11) -0.1434(2) 0.0438(10) Uani 0.662(4) 1 d . U P B 1
C27 C 1.0845(4) 0.5206(2) 0.2306(6) 0.0378(19) Uani 0.540(4) 1 d D U P A 1
H27A H 1.1256 0.5344 0.1947 0.045 Uiso 0.540(4) 1 calc R . P A 1
H27B H 1.1013 0.5302 0.2910 0.045 Uiso 0.540(4) 1 calc R . P A 1
C28 C 0.9959(4) 0.5385(3) 0.1999(4) 0.0410(18) Uani 0.540(4) 1 d D U P A 1
H28A H 0.9571 0.5268 0.2401 0.049 Uiso 0.540(4) 1 calc R . P A 1
H28B H 0.9957 0.5744 0.2015 0.049 Uiso 0.540(4) 1 calc R . P A 1
C39 C 1.3046(5) 0.3292(3) 0.3946(5) 0.056(3) Uani 0.540(4) 1 d D U P A 1
C40 C 1.3575(8) 0.3178(5) 0.3199(7) 0.107(7) Uani 0.540(4) 1 d D U P A 1
H40A H 1.3207 0.3184 0.2652 0.161 Uiso 0.540(4) 1 calc GR . P A 1
H40B H 1.3832 0.2856 0.3286 0.161 Uiso 0.540(4) 1 calc GR . P A 1
H40C H 1.4020 0.3423 0.3190 0.161 Uiso 0.540(4) 1 calc GR . P A 1
C41 C 1.3569(6) 0.3484(4) 0.4746(5) 0.083(3) Uani 0.540(4) 1 d D U P A 1
H41A H 1.3953 0.3737 0.4586 0.124 Uiso 0.540(4) 1 calc GR . P A 1
H41B H 1.3897 0.3218 0.5036 0.124 Uiso 0.540(4) 1 calc GR . P A 1
H41C H 1.3194 0.3622 0.5134 0.124 Uiso 0.540(4) 1 calc GR . P A 1
C42 C 1.2557(13) 0.2826(6) 0.4147(7) 0.059(6) Uani 0.540(4) 1 d D U P A 1
H42A H 1.2111 0.2911 0.4499 0.089 Uiso 0.540(4) 1 calc GR . P A 1
H42B H 1.2947 0.2595 0.4461 0.089 Uiso 0.540(4) 1 calc GR . P A 1
H42C H 1.2304 0.2677 0.3609 0.089 Uiso 0.540(4) 1 calc GR . P A 1
C69 C 1.1327(5) 0.3184(4) -0.3365(4) 0.033(2) Uani 0.662(4) 1 d D U P B 1
C70 C 1.1661(10) 0.3697(4) -0.3107(8) 0.056(3) Uani 0.662(4) 1 d D U P B 1
H70A H 1.1188 0.3926 -0.3144 0.085 Uiso 0.662(4) 1 calc GR . P B 1
H70B H 1.2062 0.3801 -0.3497 0.085 Uiso 0.662(4) 1 calc GR . P B 1
H70C H 1.1944 0.3689 -0.2517 0.085 Uiso 0.662(4) 1 calc GR . P B 1
C71 C 1.2098(9) 0.2842(6) -0.3322(10) 0.042(3) Uani 0.662(4) 1 d D U P B 1
H71A H 1.2368 0.2822 -0.2728 0.064 Uiso 0.662(4) 1 calc GR . P B 1
H71B H 1.2502 0.2970 -0.3688 0.064 Uiso 0.662(4) 1 calc GR . P B 1
H71C H 1.1912 0.2518 -0.3521 0.064 Uiso 0.662(4) 1 calc GR . P B 1
C72 C 1.0927(6) 0.3214(4) -0.4310(5) 0.067(3) Uani 0.662(4) 1 d D U P B 1
H72A H 1.0729 0.2892 -0.4506 0.101 Uiso 0.662(4) 1 calc GR . P B 1
H72B H 1.1349 0.3330 -0.4667 0.101 Uiso 0.662(4) 1 calc GR . P B 1
H72C H 1.0449 0.3440 -0.4356 0.101 Uiso 0.662(4) 1 calc GR . P B 1
O1' O 1.0859(3) 0.47891(16) 0.3193(3) 0.0378(12) Uani 0.460(4) 1 d D U P A 2
C5' C 1.0484(4) 0.3843(13) 0.2183(7) 0.046(5) Uani 0.460(4) 1 d D U P A 2
C20' C 0.9644(5) 0.3547(4) -0.0828(5) 0.051(3) Uani 0.338(4) 1 d D U P B 2
C27' C 1.0763(5) 0.4993(4) 0.2336(5) 0.035(2) Uani 0.460(4) 1 d D U P A 2
H27C H 1.0906 0.4744 0.1921 0.042 Uiso 0.460(4) 1 calc R . P A 2
H27D H 1.1155 0.5270 0.2313 0.042 Uiso 0.460(4) 1 calc R . P A 2
C28' C 0.9854(5) 0.5165(3) 0.2094(4) 0.0340(18) Uani 0.460(4) 1 d D U P A 2
H28C H 0.9776 0.5482 0.2372 0.041 Uiso 0.460(4) 1 calc R . P A 2
H28D H 0.9463 0.4929 0.2311 0.041 Uiso 0.460(4) 1 calc R . P A 2
C39' C 1.3126(6) 0.3217(3) 0.3982(6) 0.036(3) Uani 0.460(4) 1 d D U P A 2
C40' C 1.3649(7) 0.3073(5) 0.3251(6) 0.042(3) Uani 0.460(4) 1 d D U P A 2
H40D H 1.3269 0.2959 0.2754 0.062 Uiso 0.460(4) 1 calc GR . P A 2
H40E H 1.4045 0.2814 0.3450 0.062 Uiso 0.460(4) 1 calc GR . P A 2
H40F H 1.3964 0.3357 0.3085 0.062 Uiso 0.460(4) 1 calc GR . P A 2
C41' C 1.3781(5) 0.3289(4) 0.4773(4) 0.053(2) Uani 0.460(4) 1 d D U P A 2
H41D H 1.4194 0.3533 0.4646 0.079 Uiso 0.460(4) 1 calc GR . P A 2
H41E H 1.4071 0.2980 0.4920 0.079 Uiso 0.460(4) 1 calc GR . P A 2
H41F H 1.3497 0.3398 0.5259 0.079 Uiso 0.460(4) 1 calc GR . P A 2
C42' C 1.2668(14) 0.2759(7) 0.4204(8) 0.040(4) Uani 0.460(4) 1 d D U P A 2
H42D H 1.2351 0.2824 0.4689 0.060 Uiso 0.460(4) 1 calc GR . P A 2
H42E H 1.3080 0.2500 0.4360 0.060 Uiso 0.460(4) 1 calc GR . P A 2
H42F H 1.2278 0.2656 0.3707 0.060 Uiso 0.460(4) 1 calc GR . P A 2
C21' C 1.1399(2) 0.43944(14) 0.3341(3) 0.0340(15) Uani 0.460(4) 1 d . U P A 2
C22' C 1.1250(3) 0.39522(17) 0.2922(3) 0.031(2) Uani 0.460(4) 1 d DG U P A 2
C23' C 1.1791(4) 0.35626(14) 0.3127(4) 0.020(2) Uani 0.460(4) 1 d G U P A 2
H23' H 1.1688 0.3260 0.2841 0.024 Uiso 0.460(4) 1 calc R . P A 2
C24' C 1.2481(3) 0.36151(14) 0.3751(4) 0.0279(19) Uani 0.460(4) 1 d DG U P A 2
C25' C 1.2630(2) 0.40573(16) 0.4169(3) 0.0396(16) Uani 0.460(4) 1 d G U P A 2
H25' H 1.3101 0.4093 0.4596 0.048 Uiso 0.460(4) 1 calc R . P A 2
C26' C 1.2089(3) 0.44469(13) 0.3964(3) 0.0431(17) Uani 0.460(4) 1 d G U P A 2
H26' H 1.2191 0.4749 0.4250 0.052 Uiso 0.460(4) 1 calc R . P A 2
C53' C 0.6676(7) 0.2531(3) 0.2295(9) 0.025(3) Uani 0.338(4) 1 d D U P B 2
H53C H 0.6239 0.2355 0.1912 0.030 Uiso 0.338(4) 1 calc R . P B 2
H53D H 0.6670 0.2399 0.2881 0.030 Uiso 0.338(4) 1 calc R . P B 2
C54' C 0.7534(6) 0.2423(5) 0.2005(7) 0.050(3) Uani 0.338(4) 1 d D U P B 2
H54C H 0.7720 0.2088 0.2160 0.060 Uiso 0.338(4) 1 calc R . P B 2
H54D H 0.7967 0.2655 0.2258 0.060 Uiso 0.338(4) 1 calc R . P B 2
C55' C 0.7354(6) 0.2486(4) 0.1017(7) 0.050(3) Uani 0.338(4) 1 d D U P B 2
H55C H 0.6915 0.2255 0.0769 0.060 Uiso 0.338(4) 1 calc R . P B 2
H55D H 0.7165 0.2821 0.0867 0.060 Uiso 0.338(4) 1 calc R . P B 2
C56' C 0.8211(5) 0.2377(4) 0.0685(5) 0.040(2) Uani 0.338(4) 1 d D U P B 2
H56C H 0.8644 0.2610 0.0938 0.047 Uiso 0.338(4) 1 calc R . P B 2
H56D H 0.8400 0.2044 0.0854 0.047 Uiso 0.338(4) 1 calc R . P B 2
C57' C 0.8095(5) 0.2423(4) -0.0291(5) 0.034(2) Uani 0.338(4) 1 d D U P B 2
H57C H 0.8067 0.2770 -0.0459 0.041 Uiso 0.338(4) 1 calc R . P B 2
H57D H 0.7564 0.2263 -0.0534 0.041 Uiso 0.338(4) 1 calc R . P B 2
C58' C 0.8852(10) 0.2178(6) -0.0629(13) 0.046(5) Uani 0.338(4) 1 d D U P B 2
H58C H 0.9140 0.1939 -0.0222 0.055 Uiso 0.338(4) 1 calc R . P B 2
H58D H 0.8712 0.2030 -0.1204 0.055 Uiso 0.338(4) 1 calc R . P B 2
O4' O 0.9284(4) 0.2616(2) -0.0646(4) 0.0389(17) Uani 0.338(4) 1 d . U P B 2
C69' C 1.1213(10) 0.3122(7) -0.3314(8) 0.051(6) Uani 0.338(4) 1 d D U P B 2
C70' C 1.1508(17) 0.3655(7) -0.3236(12) 0.031(4) Uani 0.338(4) 1 d D U P B 2
H70D H 1.1015 0.3870 -0.3272 0.046 Uiso 0.338(4) 1 calc GR . P B 2
H70E H 1.1842 0.3732 -0.3703 0.046 Uiso 0.338(4) 1 calc GR . P B 2
H70F H 1.1854 0.3703 -0.2683 0.046 Uiso 0.338(4) 1 calc GR . P B 2
C71' C 1.2003(17) 0.2799(11) -0.328(2) 0.059(10) Uani 0.338(4) 1 d D U P B 2
H71D H 1.2351 0.2841 -0.2730 0.088 Uiso 0.338(4) 1 calc GR . P B 2
H71E H 1.2330 0.2892 -0.3748 0.088 Uiso 0.338(4) 1 calc GR . P B 2
H71F H 1.1832 0.2458 -0.3353 0.088 Uiso 0.338(4) 1 calc GR . P B 2
C72' C 1.0699(9) 0.3061(5) -0.4206(8) 0.032(3) Uani 0.338(4) 1 d D U P B 2
H72D H 1.0601 0.2714 -0.4324 0.047 Uiso 0.338(4) 1 calc GR . P B 2
H72E H 1.1014 0.3201 -0.4645 0.047 Uiso 0.338(4) 1 calc GR . P B 2
H72F H 1.0157 0.3228 -0.4214 0.047 Uiso 0.338(4) 1 calc GR . P B 2
C59' C 0.9726(4) 0.27096(18) -0.1335(4) 0.0303(19) Uani 0.338(4) 1 d . U P B 2
C60' C 1.0035(4) 0.31813(17) -0.1348(4) 0.0208(17) Uani 0.338(4) 1 d DG U P B 2
C61' C 1.0530(5) 0.33199(19) -0.1977(5) 0.035(3) Uani 0.338(4) 1 d G U P B 2
H61' H 1.0741 0.3642 -0.1986 0.042 Uiso 0.338(4) 1 calc R . P B 2
C62' C 1.0715(5) 0.2987(3) -0.2593(4) 0.044(4) Uani 0.338(4) 1 d DG U P B 2
C63' C 1.0406(4) 0.2515(2) -0.2580(4) 0.0251(19) Uani 0.338(4) 1 d G U P B 2
H63' H 1.0533 0.2288 -0.3001 0.030 Uiso 0.338(4) 1 calc R . P B 2
C64' C 0.9911(4) 0.23767(15) -0.1951(4) 0.0300(19) Uani 0.338(4) 1 d G U P B 2
H64' H 0.9700 0.2054 -0.1942 0.036 Uiso 0.338(4) 1 calc R . P B 2

loop_
_atom_site_aniso_label
_atom_site_aniso_U_11
_atom_site_aniso_U_22
_atom_site_aniso_U_33
_atom_site_aniso_U_23
_atom_site_aniso_U_13
_atom_site_aniso_U_12
N1 0.0337(14) 0.0609(18) 0.068(2) 0.0372(15) 0.0289(14) 0.0268(13)
N2 0.0232(12) 0.0521(15) 0.0353(13) 0.0196(11) 0.0090(10) 0.0084(10)
N3 0.0244(12) 0.0572(16) 0.0261(12) 0.0154(11) 0.0096(9) 0.0150(11)
N4 0.0384(14) 0.0674(19) 0.0397(15) 0.0299(13) 0.0216(12) 0.0288(13)
O2 0.0307(11) 0.0713(16) 0.0293(11) 0.0066(10) 0.0052(9) 0.0109(10)
O3 0.0468(12) 0.0409(12) 0.0297(11) -0.0080(9) 0.0124(9) -0.0013(9)
C1 0.0422(18) 0.0483(19) 0.080(3) 0.0356(18) 0.0403(18) 0.0232(15)
C2 0.047(2) 0.061(2) 0.071(3) 0.041(2) 0.0347(19) 0.0292(17)
C3 0.0271(16) 0.054(2) 0.098(3) 0.047(2) 0.0324(18) 0.0185(14)
C4 0.0359(17) 0.049(2) 0.079(3) 0.0417(19) 0.0333(18) 0.0184(14)
C6 0.0239(14) 0.0386(16) 0.0533(19) 0.0215(14) 0.0085(13) 0.0033(11)
C7 0.0265(14) 0.0429(17) 0.0517(19) 0.0027(14) -0.0035(13) 0.0001(12)
C8 0.0290(14) 0.0451(17) 0.0326(15) 0.0026(13) 0.0030(12) 0.0032(12)
C9 0.0266(14) 0.0362(15) 0.0293(14) 0.0079(12) 0.0080(11) 0.0034(11)
C10 0.0253(13) 0.0367(15) 0.0236(13) 0.0034(11) 0.0078(10) 0.0051(11)
C11 0.0285(14) 0.0412(16) 0.0243(14) 0.0059(12) 0.0079(11) 0.0081(11)
C12 0.0241(13) 0.0405(15) 0.0251(14) 0.0016(11) 0.0075(11) 0.0081(11)
C13 0.0248(13) 0.0435(16) 0.0269(14) 0.0041(12) 0.0042(11) 0.0115(11)
C14 0.0284(14) 0.0503(18) 0.0248(14) 0.0098(12) 0.0064(11) 0.0156(12)
C15 0.0318(15) 0.0530(18) 0.0242(14) 0.0108(13) 0.0063(11) 0.0192(13)
C16 0.0436(18) 0.060(2) 0.0317(16) 0.0190(14) 0.0146(13) 0.0289(15)
C17 0.063(2) 0.074(2) 0.0325(17) 0.0217(16) 0.0227(16) 0.0420(19)
C18 0.073(3) 0.074(3) 0.0398(19) 0.0281(18) 0.0353(18) 0.044(2)
C19 0.050(2) 0.065(2) 0.049(2) 0.0333(17) 0.0315(16) 0.0337(17)
C29 0.0300(15) 0.0368(16) 0.0452(18) -0.0093(13) 0.0057(13) 0.0020(12)
C30 0.0280(14) 0.0337(15) 0.0403(16) -0.0040(12) 0.0031(12) 0.0029(11)
C31 0.0274(14) 0.0373(16) 0.0410(17) 0.0024(13) 0.0094(12) 0.0061(11)
C32 0.0354(16) 0.0454(17) 0.0341(16) 0.0020(13) 0.0053(13) 0.0104(13)
C33 0.0319(15) 0.0486(18) 0.0252(14) 0.0010(12) 0.0065(11) 0.0142(13)
C34 0.0359(16) 0.0493(18) 0.0211(13) 0.0039(12) 0.0075(11) 0.0207(13)
C35 0.0400(16) 0.0444(17) 0.0230(14) 0.0056(12) 0.0105(12) 0.0144(13)
C36 0.0367(15) 0.0434(17) 0.0225(14) 0.0004(12) 0.0040(11) 0.0128(12)
C37 0.0391(16) 0.0407(16) 0.0263(14) 0.0007(12) -0.0004(12) 0.0170(13)
C38 0.0398(16) 0.0394(16) 0.0281(15) 0.0048(12) 0.0035(12) 0.0137(13)
C43 0.0397(17) 0.0482(18) 0.0321(16) 0.0024(13) 0.0021(13) 0.0079(14)
C44 0.062(3) 0.075(3) 0.079(3) 0.026(2) -0.033(2) -0.010(2)
C45 0.0409(19) 0.081(3) 0.057(2) -0.019(2) 0.0128(17) 0.0054(18)
C46 0.0462(19) 0.054(2) 0.050(2) -0.0083(16) 0.0170(16) -0.0006(15)
C47 0.0259(13) 0.0398(15) 0.0224(13) -0.0023(11) 0.0050(10) 0.0025(11)
C48 0.0213(12) 0.0358(14) 0.0199(12) 0.0042(11) 0.0031(10) 0.0034(10)
C49 0.0231(13) 0.0314(14) 0.0252(13) 0.0027(11) 0.0030(10) -0.0004(10)
C50 0.0250(13) 0.0387(15) 0.0226(13) 0.0026(11) 0.0041(10) 0.0046(11)
C51 0.0258(13) 0.0447(16) 0.0250(14) 0.0027(12) 0.0087(11) 0.0002(11)
C52 0.0252(13) 0.0421(16) 0.0329(15) 0.0003(12) 0.0085(11) -0.0044(11)
C65 0.0348(15) 0.0435(17) 0.0236(14) -0.0011(12) 0.0065(11) 0.0015(12)
C66 0.0448(18) 0.0457(18) 0.0277(15) -0.0045(13) 0.0027(13) -0.0052(14)
C67 0.0482(19) 0.079(3) 0.0274(16) -0.0122(16) 0.0169(14) -0.0113(17)
C68 0.073(3) 0.053(2) 0.0386(19) -0.0028(16) 0.0105(17) 0.0240(18)
C73 0.050(2) 0.054(2) 0.057(2) -0.0065(17) 0.0059(17) -0.0023(16)
Cl1 0.0740(7) 0.0677(7) 0.0742(7) 0.0027(5) 0.0129(5) -0.0170(5)
Cl2 0.0528(6) 0.0853(8) 0.0909(8) 0.0084(6) 0.0092(5) 0.0174(5)
Cl3 0.1329(12) 0.0770(8) 0.0697(7) -0.0133(6) 0.0434(8) -0.0164(7)
O1 0.040(2) 0.027(2) 0.067(3) -0.007(2) -0.020(2) -0.0055(19)
C21 0.026(2) 0.029(3) 0.039(3) -0.005(2) -0.002(2) -0.003(2)
C22 0.024(3) 0.026(3) 0.019(3) -0.006(2) 0.001(2) -0.005(2)
C23 0.040(6) 0.051(6) 0.033(4) 0.004(4) 0.000(4) -0.002(5)
C24 0.030(4) 0.056(4) 0.030(4) -0.002(3) 0.014(3) -0.002(3)
C25 0.024(3) 0.047(3) 0.036(3) -0.008(3) -0.006(2) -0.008(2)
C26 0.033(3) 0.038(3) 0.056(4) -0.013(3) -0.009(3) -0.006(2)
C5 0.023(4) 0.039(6) 0.066(6) 0.027(5) -0.002(4) 0.003(4)
C20 0.0284(13) 0.0271(13) 0.0306(13) 0.0058(9) 0.0079(9) 0.0040(9)
C55 0.154(7) 0.099(6) 0.099(5) 0.033(5) 0.074(5) 0.063(5)
C53 0.058(5) 0.077(5) 0.058(5) -0.028(4) -0.006(4) 0.026(4)
C54 0.099(6) 0.057(4) 0.061(4) 0.008(3) 0.029(4) 0.026(4)
C56 0.046(3) 0.039(3) 0.042(3) 0.000(2) 0.016(2) 0.003(2)
C57 0.034(2) 0.034(3) 0.046(3) 0.001(2) 0.012(2) -0.003(2)
C58 0.054(4) 0.049(5) 0.056(5) -0.019(4) 0.027(3) -0.002(4)
C59 0.021(2) 0.040(2) 0.042(3) -0.011(2) -0.0003(19) 0.0015(18)
C60 0.0263(12) 0.0277(12) 0.0273(12) -0.0009(9) 0.0026(9) 0.0020(9)
C61 0.028(3) 0.027(2) 0.026(3) -0.003(2) 0.003(2) 0.009(2)
C62 0.023(3) 0.039(3) 0.031(2) -0.004(2) 0.007(2) 0.017(2)
C63 0.030(2) 0.059(3) 0.048(3) -0.021(3) -0.001(3) 0.013(2)
C64 0.027(2) 0.044(3) 0.068(4) -0.029(3) -0.004(2) 0.0074(19)
O4 0.0217(15) 0.0361(17) 0.074(3) -0.0060(16) 0.0083(15) -0.0041(12)
C27 0.031(3) 0.027(4) 0.053(4) -0.015(3) -0.006(3) -0.006(3)
C28 0.035(3) 0.032(4) 0.055(4) -0.018(3) -0.002(3) 0.007(3)
C39 0.022(3) 0.108(7) 0.036(4) 0.011(4) -0.005(3) 0.003(4)
C40 0.079(8) 0.093(11) 0.157(13) 0.043(8) 0.050(8) 0.072(7)
C41 0.083(3) 0.081(3) 0.081(3) 0.0056(19) -0.0020(19) -0.002(2)
C42 0.042(7) 0.089(11) 0.043(6) 0.009(6) -0.009(4) 0.029(6)
C69 0.026(3) 0.055(5) 0.020(3) -0.004(3) 0.009(2) 0.014(3)
C70 0.044(6) 0.060(5) 0.070(7) -0.001(4) 0.027(5) 0.007(4)
C71 0.027(3) 0.064(6) 0.038(5) 0.003(4) 0.008(4) 0.018(4)
C72 0.064(6) 0.096(8) 0.042(4) 0.000(5) 0.006(4) 0.034(5)
O1' 0.037(2) 0.033(2) 0.044(3) 0.0013(19) 0.009(2) 0.0066(18)
C5' 0.020(5) 0.041(7) 0.082(8) 0.040(7) 0.024(5) 0.004(5)
C20' 0.051(3) 0.050(4) 0.051(3) 0.0010(10) 0.0082(11) 0.0003(10)
C27' 0.028(3) 0.033(5) 0.044(4) 0.006(5) 0.005(3) -0.005(4)
C28' 0.033(4) 0.027(4) 0.042(4) -0.008(3) 0.003(3) 0.003(3)
C39' 0.035(3) 0.037(3) 0.036(3) 0.0010(10) 0.0034(11) 0.0010(10)
C40' 0.027(4) 0.049(6) 0.053(5) 0.030(4) 0.024(4) 0.026(4)
C41' 0.050(3) 0.055(3) 0.053(3) 0.0017(18) 0.0027(18) 0.0034(19)
C42' 0.026(6) 0.055(6) 0.040(7) 0.011(5) 0.005(5) 0.011(6)
C21' 0.024(3) 0.036(3) 0.044(4) 0.002(3) 0.013(3) 0.005(2)
C22' 0.021(3) 0.036(4) 0.035(5) -0.004(3) 0.002(3) -0.001(3)
C23' 0.013(4) 0.021(5) 0.030(4) -0.003(3) 0.011(3) 0.002(3)
C24' 0.021(3) 0.032(3) 0.031(4) 0.000(3) 0.006(3) 0.000(3)
C25' 0.031(3) 0.039(4) 0.048(4) 0.001(3) 0.003(3) 0.001(3)
C26' 0.036(3) 0.042(4) 0.051(4) -0.001(3) 0.004(3) -0.002(3)
C53' 0.020(5) 0.024(4) 0.031(5) -0.012(4) 0.000(4) -0.002(3)
C54' 0.027(5) 0.068(6) 0.057(6) -0.031(5) 0.011(4) 0.005(4)
C55' 0.066(6) 0.035(5) 0.060(6) -0.018(5) 0.049(5) -0.031(4)
C56' 0.040(5) 0.042(5) 0.037(5) 0.004(4) 0.009(4) 0.003(4)
C57' 0.024(4) 0.040(5) 0.038(5) -0.007(4) 0.004(4) -0.005(4)
C58' 0.063(8) 0.043(8) 0.033(6) 0.000(6) 0.015(5) 0.001(6)
O4' 0.053(4) 0.028(3) 0.040(4) -0.008(3) 0.025(3) 0.000(3)
C69' 0.051(9) 0.042(8) 0.057(9) -0.003(6) -0.010(6) 0.004(6)
C70' 0.026(7) 0.050(8) 0.018(5) 0.003(5) 0.008(5) -0.011(5)
C71' 0.055(15) 0.071(14) 0.057(14) 0.012(10) 0.032(9) 0.010(9)
C72' 0.030(6) 0.038(6) 0.026(5) -0.002(4) 0.001(4) -0.006(4)
C59' 0.024(4) 0.039(4) 0.031(4) -0.006(4) 0.016(3) -0.001(3)
C60' 0.0210(18) 0.0203(18) 0.0210(19) -0.0010(10) 0.0022(10) 0.0001(10)
C61' 0.023(6) 0.042(6) 0.039(6) 0.001(5) 0.003(5) -0.002(5)
C62' 0.032(6) 0.048(7) 0.049(6) 0.002(5) -0.007(5) -0.013(5)
C63' 0.029(4) 0.023(4) 0.024(4) -0.006(3) 0.008(4) 0.007(3)
C64' 0.030(4) 0.021(4) 0.041(5) -0.004(3) 0.011(4) -0.005(3)

loop_
_atom_type_symbol
_atom_type_description
_atom_type_scat_dispersion_real
_atom_type_scat_dispersion_imag
_atom_type_scat_source
C C 0.0033 0.0016 'International Tables Vol C Tables 4.2.6.8 and 6.1.1.4'
H H 0.0000 0.0000 'International Tables Vol C Tables 4.2.6.8 and 6.1.1.4'
N N 0.0061 0.0033 'International Tables Vol C Tables 4.2.6.8 and 6.1.1.4'
O O 0.0106 0.0060 'International Tables Vol C Tables 4.2.6.8 and 6.1.1.4'
Cl Cl 0.1484 0.1585 'International Tables Vol C Tables 4.2.6.8 and 6.1.1.4'

loop_
_geom_angle_atom_site_label_1
_geom_angle_atom_site_label_2
_geom_angle_atom_site_label_3
_geom_angle
C1 N1 H1 125.2
C4 N1 H1 125.2
C4 N1 C1 109.7(3)
C6 N2 H2 126.1
C9 N2 H2 126.1
C9 N2 C6 107.9(2)
C11 N3 H3 125.6
C14 N3 H3 125.6
C14 N3 C11 108.9(2)
C16 N4 H4 126.6
C16 N4 C19 106.9(3)
C19 N4 H4 126.6
C33 O2 C32 116.2(2)
C47 O3 C53 112.2(4)
C47 O3 C53' 121.5(6)
N1 C1 C2 107.7(3)
N1 C1 C20 126.1(3)
C2 C1 C20 126.2(3)
C20' C1 N1 119.7(4)
C20' C1 C2 128.7(5)
C1 C2 H2A 126.3
C3 C2 C1 107.4(3)
C3 C2 H2A 126.3
C2 C3 H3A 125.8
C2 C3 C4 108.3(3)
C4 C3 H3A 125.8
N1 C4 C3 106.7(3)
N1 C4 C5' 128.8(5)
C3 C4 C5' 124.4(6)
C5 C4 N1 122.4(4)
C5 C4 C3 130.3(6)
N2 C6 C7 108.7(2)
N2 C6 C5' 130.1(4)
C7 C6 C5' 121.0(5)
C5 C6 N2 123.3(4)
C5 C6 C7 127.4(6)
C6 C7 H7 126.2
C8 C7 C6 107.6(3)
C8 C7 H7 126.2
C7 C8 H8 126.6
C7 C8 C9 106.8(3)
C9 C8 H8 126.6
N2 C9 C8 109.1(2)
N2 C9 C10 125.1(2)
C10 C9 C8 125.8(3)
C9 C10 C48 118.9(2)
C11 C10 C9 123.5(2)
C11 C10 C48 117.5(2)
N3 C11 C10 125.4(2)
N3 C11 C12 108.1(2)
C10 C11 C12 126.1(2)
C11 C12 H12 126.0
C13 C12 C11 108.0(2)
C13 C12 H12 126.0
C12 C13 H13 126.6
C12 C13 C14 106.7(2)
C14 C13 H13 126.6
N3 C14 C13 108.2(2)
N3 C14 C15 125.2(2)
C15 C14 C13 126.4(2)
C14 C15 C16 123.6(2)
C14 C15 C34 120.0(2)
C16 C15 C34 116.3(2)
N4 C16 C15 126.0(3)
N4 C16 C17 109.1(3)
C15 C16 C17 124.6(3)
C16 C17 H17 126.4
C18 C17 C16 107.2(3)
C18 C17 H17 126.4
C17 C18 H18 126.4
C17 C18 C19 107.2(3)
C19 C18 H18 126.4
N4 C19 C18 109.5(3)
N4 C19 C20 127.7(3)
N4 C19 C20' 118.4(5)
C20 C19 C18 122.8(3)
C20' C19 C18 128.3(4)
H29A C29 H29B 107.7
H29C C29 H29D 107.8
C30 C29 H29A 108.5
C30 C29 H29B 108.8
C30 C29 H29C 108.8
C30 C29 H29D 108.9
C30 C29 C28' 113.5(3)
C28 C29 H29A 108.8
C28 C29 H29B 108.7
C28 C29 C30 114.2(3)
C28' C29 H29C 108.8
C28' C29 H29D 108.9
C29 C30 H30A 109.3
C29 C30 H30B 109.3
H30A C30 H30B 108.0
C31 C30 C29 111.5(2)
C31 C30 H30A 109.3
C31 C30 H30B 109.3
C30 C31 H31A 108.8
C30 C31 H31B 108.8
H31A C31 H31B 107.7
C32 C31 C30 113.6(2)
C32 C31 H31A 108.8
C32 C31 H31B 108.8
O2 C32 C31 108.3(2)
O2 C32 H32A 110.0
O2 C32 H32B 110.0
C31 C32 H32A 110.0
C31 C32 H32B 110.0
H32A C32 H32B 108.4
O2 C33 C34 121.7(2)
O2 C33 C38 118.6(3)
C38 C33 C34 119.6(3)
C33 C34 C15 119.3(3)
C35 C34 C15 121.8(3)
C35 C34 C33 118.9(3)
C34 C35 H35 118.5
C34 C35 C36 123.0(3)
C36 C35 H35 118.5
C35 C36 C37 116.6(3)
C35 C36 C43 119.8(3)
C37 C36 C43 123.6(2)
C36 C37 H37 119.1
C38 C37 C36 121.7(3)
C38 C37 H37 119.1
C33 C38 C37 120.1(3)
C33 C38 H38 119.9
C37 C38 H38 119.9
C36 C43 C44 111.5(3)
C45 C43 C36 108.5(3)
C45 C43 C44 108.6(3)
C45 C43 C46 108.9(3)
C46 C43 C36 110.9(3)
C46 C43 C44 108.4(3)
C43 C44 H44A 109.5
C43 C44 H44B 109.5
C43 C44 H44C 109.5
H44A C44 H44B 109.5
H44A C44 H44C 109.5
H44B C44 H44C 109.5
C43 C45 H45A 109.5
C43 C45 H45B 109.5
C43 C45 H45C 109.5
H45A C45 H45B 109.5
H45A C45 H45C 109.5
H45B C45 H45C 109.5
C43 C46 H46A 109.5
C43 C46 H46B 109.5
C43 C46 H46C 109.5
H46A C46 H46B 109.5
H46A C46 H46C 109.5
H46B C46 H46C 109.5
O3 C47 C48 118.3(2)
C52 C47 O3 121.2(3)
C52 C47 C48 120.4(2)
C47 C48 C10 118.4(2)
C49 C48 C10 123.5(2)
C49 C48 C47 118.0(2)
C48 C49 H49 118.6
C48 C49 C50 122.8(3)
C50 C49 H49 118.6
C49 C50 C65 119.8(2)
C51 C50 C49 117.0(2)
C51 C50 C65 123.2(2)
C50 C51 H51 119.2
C52 C51 C50 121.5(3)
C52 C51 H51 119.2
C47 C52 C51 120.2(3)
C47 C52 H52 119.9
C51 C52 H52 119.9
C50 C65 C66 108.9(2)
C50 C65 C67 112.0(3)
C50 C65 C68 110.2(2)
C66 C65 C67 108.1(2)
C66 C65 C68 108.8(3)
C67 C65 C68 108.8(3)
C65 C66 H66A 109.5
C65 C66 H66B 109.5
C65 C66 H66C 109.5
H66A C66 H66B 109.5
H66A C66 H66C 109.5
H66B C66 H66C 109.5
C65 C67 H67A 109.5
C65 C67 H67B 109.5
C65 C67 H67C 109.5
H67A C67 H67B 109.5
H67A C67 H67C 109.5
H67B C67 H67C 109.5
C65 C68 H68A 109.5
C65 C68 H68B 109.5
C65 C68 H68C 109.5
H68A C68 H68B 109.5
H68A C68 H68C 109.5
H68B C68 H68C 109.5
Cl1 C73 H73 108.3
Cl2 C73 H73 108.3
Cl2 C73 Cl1 110.6(2)
Cl2 C73 Cl3 110.5(2)
Cl3 C73 H73 108.3
Cl3 C73 Cl1 110.7(2)
C21 O1 C27 122.6(5)
O1 C21 C22 113.8(3)
O1 C21 C26 126.2(3)
C22 C21 C26 120.0
C21 C22 C23 120.0
C21 C22 C5 113.0(13)
C23 C22 C5 126.7(13)
C22 C23 H23 120.0
C22 C23 C24 120.0
C24 C23 H23 120.0
C23 C24 C39 116.5(4)
C25 C24 C23 120.0
C25 C24 C39 123.5(4)
C24 C25 H25 120.0
C24 C25 C26 120.0
C26 C25 H25 120.0
C21 C26 H26 120.0
C25 C26 C21 120.0
C25 C26 H26 120.0
C4 C5 C6 131.2(6)
C4 C5 C22 109.2(5)
C6 C5 C22 119.4(5)
C1 C20 C60 124.5(3)
C19 C20 C1 118.7(4)
C19 C20 C60 116.6(3)
H55A C55 H55B 105.9
C54 C55 H55A 105.2
C54 C55 H55B 105.2
C54 C55 C56 128.6(7)
C56 C55 H55A 105.2
C56 C55 H55B 105.2
O3 C53 H53A 110.6
O3 C53 H53B 110.6
O3 C53 C54 105.6(6)
H53A C53 H53B 108.8
C54 C53 H53A 110.6
C54 C53 H53B 110.6
C55 C54 C53 131.8(7)
C55 C54 H54A 104.3
C55 C54 H54B 104.3
C53 C54 H54A 104.3
C53 C54 H54B 104.3
H54A C54 H54B 105.6
C55 C56 H56A 106.8
C55 C56 H56B 106.8
C55 C56 C57 122.3(5)
H56A C56 H56B 106.6
C57 C56 H56A 106.8
C57 C56 H56B 106.8
C56 C57 H57A 110.2
C56 C57 H57B 110.2
C56 C57 C58 107.7(5)
H57A C57 H57B 108.5
C58 C57 H57A 110.2
C58 C57 H57B 110.2
C57 C58 H58A 105.7
C57 C58 H58B 105.7
H58A C58 H58B 106.1
O4 C58 C57 126.5(8)
O4 C58 H58A 105.7
O4 C58 H58B 105.7
C60 C59 C64 120.0
O4 C59 C60 121.4(3)
O4 C59 C64 118.4(3)
C59 C60 C20 119.9(3)
C59 C60 C61 120.0
C61 C60 C20 120.0(3)
C60 C61 H61 120.0
C60 C61 C62 120.0
C62 C61 H61 120.0
C61 C62 C69 122.0(4)
C63 C62 C61 120.0
C63 C62 C69 117.8(4)
C62 C63 H63 120.0
C62 C63 C64 120.0
C64 C63 H63 120.0
C59 C64 H64 120.0
C63 C64 C59 120.0
C63 C64 H64 120.0
C59 O4 C58 118.4(4)
O1 C27 H27A 110.5
O1 C27 H27B 110.5
O1 C27 C28 105.9(5)
H27A C27 H27B 108.7
C28 C27 H27A 110.5
C28 C27 H27B 110.5
C29 C28 C27 113.7(5)
C29 C28 H28A 108.8
C29 C28 H28B 108.8
C27 C28 H28A 108.8
C27 C28 H28B 108.8
H28A C28 H28B 107.7
C24 C39 C40 99.7(9)
C41 C39 C24 109.8(7)
C41 C39 C40 113.5(7)
C41 C39 C42 111.1(7)
C42 C39 C24 113.6(13)
C42 C39 C40 108.6(7)
C39 C40 H40A 109.5
C39 C40 H40B 109.5
C39 C40 H40C 109.5
H40A C40 H40B 109.5
H40A C40 H40C 109.5
H40B C40 H40C 109.5
C39 C41 H41A 109.5
C39 C41 H41B 109.5
C39 C41 H41C 109.5
H41A C41 H41B 109.5
H41A C41 H41C 109.5
H41B C41 H41C 109.5
C39 C42 H42A 109.5
C39 C42 H42B 109.5
C39 C42 H42C 109.5
H42A C42 H42B 109.5
H42A C42 H42C 109.5
H42B C42 H42C 109.5
C62 C69 C70 113.2(8)
C62 C69 C71 110.1(10)
C62 C69 C72 110.9(6)
C71 C69 C70 107.3(5)
C71 C69 C72 108.1(5)
C72 C69 C70 106.9(5)
C69 C70 H70A 109.5
C69 C70 H70B 109.5
C69 C70 H70C 109.5
H70A C70 H70B 109.5
H70A C70 H70C 109.5
H70B C70 H70C 109.5
C69 C71 H71A 109.5
C69 C71 H71B 109.5
C69 C71 H71C 109.5
H71A C71 H71B 109.5
H71A C71 H71C 109.5
H71B C71 H71C 109.5
C69 C72 H72A 109.5
C69 C72 H72B 109.5
C69 C72 H72C 109.5
H72A C72 H72B 109.5
H72A C72 H72C 109.5
H72B C72 H72C 109.5
C21' O1' C27' 116.8(5)
C4 C5' C22' 130.9(5)
C6 C5' C4 117.2(5)
C6 C5' C22' 111.8(4)
C1 C20' C19 131.6(7)
C1 C20' C60' 99.8(6)
C19 C20' C60' 115.5(6)
O1' C27' H27C 109.7
O1' C27' H27D 109.7
O1' C27' C28' 110.0(6)
H27C C27' H27D 108.2
C28' C27' H27C 109.7
C28' C27' H27D 109.7
C29 C28' H28C 109.2
C29 C28' H28D 109.2
C27' C28' C29 111.9(6)
C27' C28' H28C 109.2
C27' C28' H28D 109.2
H28C C28' H28D 107.9
C41' C39' C40' 104.8(8)
C42' C39' C40' 106.0(8)
C42' C39' C41' 102.8(9)
C24' C39' C40' 114.7(9)
C24' C39' C41' 118.5(7)
C24' C39' C42' 108.9(14)
C39' C40' H40D 109.5
C39' C40' H40E 109.5
C39' C40' H40F 109.5
H40D C40' H40E 109.5
H40D C40' H40F 109.5
H40E C40' H40F 109.5
C39' C41' H41D 109.5
C39' C41' H41E 109.5
C39' C41' H41F 109.5
H41D C41' H41E 109.5
H41D C41' H41F 109.5
H41E C41' H41F 109.5
C39' C42' H42D 109.5
C39' C42' H42E 109.5
C39' C42' H42F 109.5
H42D C42' H42E 109.5
H42D C42' H42F 109.5
H42E C42' H42F 109.5
O1' C21' C22' 122.6(3)
O1' C21' C26' 117.3(3)
C22' C21' C26' 120.0
C21' C22' C5' 125.2(12)
C23' C22' C5' 114.8(12)
C23' C22' C21' 120.0
C22' C23' H23' 120.0
C24' C23' C22' 120.0
C24' C23' H23' 120.0
C23' C24' C39' 123.4(4)
C23' C24' C25' 120.0
C25' C24' C39' 116.5(4)
C24' C25' H25' 120.0
C24' C25' C26' 120.0
C26' C25' H25' 120.0
C21' C26' H26' 120.0
C25' C26' C21' 120.0
C25' C26' H26' 120.0
O3 C53' H53C 108.4
O3 C53' H53D 108.4
O3 C53' C54' 115.5(9)
H53C C53' H53D 107.5
C54' C53' H53C 108.4
C54' C53' H53D 108.4
C53' C54' H54C 111.3
C53' C54' H54D 111.3
C53' C54' C55' 102.2(9)
H54C C54' H54D 109.2
C55' C54' H54C 111.3
C55' C54' H54D 111.3
C54' C55' H55C 110.9
C54' C55' H55D 110.9
H55C C55' H55D 108.9
C56' C55' C54' 104.4(8)
C56' C55' H55C 110.9
C56' C55' H55D 110.9
C55' C56' H56C 110.0
C55' C56' H56D 110.0
H56C C56' H56D 108.4
C57' C56' C55' 108.4(7)
C57' C56' H56C 110.0
C57' C56' H56D 110.0
C56' C57' H57C 110.2
C56' C57' H57D 110.2
C56' C57' C58' 107.7(11)
H57C C57' H57D 108.5
C58' C57' H57C 110.2
C58' C57' H57D 110.2
C57' C58' H58C 113.3
C57' C58' H58D 113.3
H58C C58' H58D 110.6
O4' C58' C57' 92.2(10)
O4' C58' H58C 113.3
O4' C58' H58D 113.3
C59' O4' C58' 118.5(9)
C70' C69' C72' 107.4(7)
C71' C69' C70' 107.8(8)
C71' C69' C72' 108.0(8)
C62' C69' C70' 111.0(14)
C62' C69' C71' 110(2)
C62' C69' C72' 112.6(11)
C69' C70' H70D 109.5
C69' C70' H70E 109.5
C69' C70' H70F 109.5
H70D C70' H70E 109.5
H70D C70' H70F 109.5
H70E C70' H70F 109.5
C69' C71' H71D 109.5
C69' C71' H71E 109.5
C69' C71' H71F 109.5
H71D C71' H71E 109.5
H71D C71' H71F 109.5
H71E C71' H71F 109.5
C69' C72' H72D 109.5
C69' C72' H72E 109.5
C69' C72' H72F 109.5
H72D C72' H72E 109.5
H72D C72' H72F 109.5
H72E C72' H72F 109.5
O4' C59' C60' 113.6(4)
O4' C59' C64' 126.3(4)
C60' C59' C64' 120.0
C59' C60' C20' 116.9(6)
C59' C60' C61' 120.0
C61' C60' C20' 121.2(6)
C60' C61' H61' 120.0
C62' C61' C60' 120.0
C62' C61' H61' 120.0
C61' C62' C69' 122.5(9)
C61' C62' C63' 120.0
C63' C62' C69' 117.5(9)
C62' C63' H63' 120.0
C64' C63' C62' 120.0
C64' C63' H63' 120.0
C59' C64' H64' 120.0
C63' C64' C59' 120.0
C63' C64' H64' 120.0

loop_
_geom_bond_atom_site_label_1
_geom_bond_atom_site_label_2
_geom_bond_distance
N1 H1 0.8800
N1 C1 1.376(5)
N1 C4 1.368(5)
N2 H2 0.8800
N2 C6 1.367(4)
N2 C9 1.364(3)
N3 H3 0.8800
N3 C11 1.367(3)
N3 C14 1.366(3)
N4 H4 0.8800
N4 C16 1.367(4)
N4 C19 1.373(4)
O2 C32 1.453(4)
O2 C33 1.386(4)
O3 C47 1.386(3)
O3 C53 1.449(7)
O3 C53' 1.445(8)
C1 C2 1.444(5)
C1 C20 1.462(5)
C1 C20' 1.318(6)
C2 H2A 0.9500
C2 C3 1.352(6)
C3 H3A 0.9500
C3 C4 1.457(4)
C4 C5 1.360(6)
C4 C5' 1.462(6)
C6 C7 1.442(5)
C6 C5 1.366(6)
C6 C5' 1.448(6)
C7 H7 0.9500
C7 C8 1.354(4)
C8 H8 0.9500
C8 C9 1.446(4)
C9 C10 1.403(4)
C10 C11 1.401(4)
C10 C48 1.493(4)
C11 C12 1.432(4)
C12 H12 0.9500
C12 C13 1.362(4)
C13 H13 0.9500
C13 C14 1.447(4)
C14 C15 1.398(4)
C15 C16 1.409(4)
C15 C34 1.492(4)
C16 C17 1.439(4)
C17 H17 0.9500
C17 C18 1.352(4)
C18 H18 0.9500
C18 C19 1.426(5)
C19 C20 1.408(4)
C19 C20' 1.388(6)
C29 H29A 0.9601
C29 H29B 0.9598
C29 H29C 0.9601
C29 H29D 0.9600
C29 C30 1.529(4)
C29 C28 1.511(6)
C29 C28' 1.560(7)
C30 H30A 0.9900
C30 H30B 0.9900
C30 C31 1.527(4)
C31 H31A 0.9900
C31 H31B 0.9900
C31 C32 1.519(4)
C32 H32A 0.9900
C32 H32B 0.9900
C33 C34 1.402(4)
C33 C38 1.387(4)
C34 C35 1.387(4)
C35 H35 0.9500
C35 C36 1.397(4)
C36 C37 1.400(4)
C36 C43 1.535(4)
C37 H37 0.9500
C37 C38 1.394(4)
C38 H38 0.9500
C43 C44 1.536(4)
C43 C45 1.527(5)
C43 C46 1.527(5)
C44 H44A 0.9800
C44 H44B 0.9800
C44 H44C 0.9800
C45 H45A 0.9800
C45 H45B 0.9800
C45 H45C 0.9800
C46 H46A 0.9800
C46 H46B 0.9800
C46 H46C 0.9800
C47 C48 1.400(4)
C47 C52 1.379(4)
C48 C49 1.395(4)
C49 H49 0.9500
C49 C50 1.399(4)
C50 C51 1.392(4)
C50 C65 1.531(4)
C51 H51 0.9500
C51 C52 1.392(4)
C52 H52 0.9500
C65 C66 1.535(4)
C65 C67 1.535(4)
C65 C68 1.538(4)
C66 H66A 0.9800
C66 H66B 0.9800
C66 H66C 0.9800
C67 H67A 0.9800
C67 H67B 0.9800
C67 H67C 0.9800
C68 H68A 0.9800
C68 H68B 0.9800
C68 H68C 0.9800
C73 H73 1.0000
C73 Cl1 1.763(4)
C73 Cl2 1.751(4)
C73 Cl3 1.760(4)
O1 C21 1.370(5)
O1 C27 1.430(6)
C21 C22 1.3900
C21 C26 1.3900
C22 C23 1.3900
C22 C5 1.449(7)
C23 H23 0.9500
C23 C24 1.3900
C24 C25 1.3900
C24 C39 1.556(8)
C25 H25 0.9500
C25 C26 1.3900
C26 H26 0.9500
C20 C60 1.532(5)
C55 H55A 0.9900
C55 H55B 0.9900
C55 C54 1.421(7)
C55 C56 1.454(7)
C53 H53A 0.9900
C53 H53B 0.9900
C53 C54 1.511(8)
C54 H54A 0.9900
C54 H54B 0.9900
C56 H56A 0.9900
C56 H56B 0.9900
C56 C57 1.522(6)
C57 H57A 0.9900
C57 H57B 0.9900
C57 C58 1.552(7)
C58 H58A 0.9900
C58 H58B 0.9900
C58 O4 1.451(12)
C59 C60 1.3900
C59 C64 1.3900
C59 O4 1.388(4)
C60 C61 1.3900
C61 H61 0.9500
C61 C62 1.3900
C62 C63 1.3900
C62 C69 1.538(7)
C63 H63 0.9500
C63 C64 1.3900
C64 H64 0.9500
C27 H27A 0.9900
C27 H27B 0.9900
C27 C28 1.519(7)
C28 H28A 0.9900
C28 H28B 0.9900
C39 C40 1.557(8)
C39 C41 1.517(8)
C39 C42 1.554(8)
C40 H40A 0.9800
C40 H40B 0.9800
C40 H40C 0.9800
C41 H41A 0.9800
C41 H41B 0.9800
C41 H41C 0.9800
C42 H42A 0.9800
C42 H42B 0.9800
C42 H42C 0.9800
C69 C70 1.546(7)
C69 C71 1.544(6)
C69 C72 1.544(7)
C70 H70A 0.9800
C70 H70B 0.9800
C70 H70C 0.9800
C71 H71A 0.9800
C71 H71B 0.9800
C71 H71C 0.9800
C72 H72A 0.9800
C72 H72B 0.9800
C72 H72C 0.9800
O1' C27' 1.448(7)
O1' C21' 1.389(5)
C5' C22' 1.609(7)
C20' C60' 1.479(8)
C27' H27C 0.9900
C27' H27D 0.9900
C27' C28' 1.530(8)
C28' H28C 0.9900
C28' H28D 0.9900
C39' C40' 1.551(8)
C39' C41' 1.537(8)
C39' C42' 1.519(8)
C39' C24' 1.518(8)
C40' H40D 0.9800
C40' H40E 0.9800
C40' H40F 0.9800
C41' H41D 0.9800
C41' H41E 0.9800
C41' H41F 0.9800
C42' H42D 0.9800
C42' H42E 0.9800
C42' H42F 0.9800
C21' C22' 1.3900
C21' C26' 1.3900
C22' C23' 1.3900
C23' H23' 0.9500
C23' C24' 1.3900
C24' C25' 1.3900
C25' H25' 0.9500
C25' C26' 1.3900
C26' H26' 0.9500
C53' H53C 0.9900
C53' H53D 0.9900
C53' C54' 1.523(9)
C54' H54C 0.9900
C54' H54D 0.9900
C54' C55' 1.553(9)
C55' H55C 0.9900
C55' H55D 0.9900
C55' C56' 1.550(8)
C56' H56C 0.9900
C56' H56D 0.9900
C56' C57' 1.526(8)
C57' H57C 0.9900
C57' H57D 0.9900
C57' C58' 1.534(9)
C58' H58C 0.9900
C58' H58D 0.9900
C58' O4' 1.392(18)
O4' C59' 1.385(8)
C69' C70' 1.543(9)
C69' C71' 1.540(9)
C69' C72' 1.543(9)
C69' C62' 1.506(9)
C70' H70D 0.9800
C70' H70E 0.9800
C70' H70F 0.9800
C71' H71D 0.9800
C71' H71E 0.9800
C71' H71F 0.9800
C72' H72D 0.9800
C72' H72E 0.9800
C72' H72F 0.9800
C59' C60' 1.3900
C59' C64' 1.3900
C60' C61' 1.3900
C61' H61' 0.9500
C61' C62' 1.3900
C62' C63' 1.3900
C63' H63' 0.9500
C63' C64' 1.3900
C64' H64' 0.9500

loop_
_geom_torsion_atom_site_label_1
_geom_torsion_atom_site_label_2
_geom_torsion_atom_site_label_3
_geom_torsion_atom_site_label_4
_geom_torsion
N1 C1 C2 C3 -2.6(4)
N1 C1 C20 C19 19.4(6)
N1 C1 C20 C60 -167.3(3)
N1 C1 C20' C19 -28.3(14)
N1 C1 C20' C60' -165.7(4)
N1 C4 C5 C6 5(4)
N1 C4 C5 C22 -170.1(10)
N1 C4 C5' C6 12(3)
N1 C4 C5' C22' -171.3(19)
N2 C6 C7 C8 3.4(4)
N2 C6 C5 C4 -4(4)
N2 C6 C5 C22 171.1(14)
N2 C6 C5' C4 -11(4)
N2 C6 C5' C22' 171.9(8)
N2 C9 C10 C11 -12.7(5)
N2 C9 C10 C48 164.9(3)
N3 C11 C12 C13 -2.8(3)
N3 C14 C15 C16 11.9(6)
N3 C14 C15 C34 -170.3(3)
N4 C16 C17 C18 2.6(5)
N4 C19 C20 C1 -17.8(7)
N4 C19 C20 C60 168.4(4)
N4 C19 C20' C1 29.7(14)
N4 C19 C20' C60' 162.1(6)
O2 C33 C34 C15 -0.3(4)
O2 C33 C34 C35 -178.4(2)
O2 C33 C38 C37 177.5(3)
O3 C47 C48 C10 -6.5(4)
O3 C47 C48 C49 176.9(2)
O3 C47 C52 C51 -178.6(3)
O3 C53 C54 C55 22.1(15)
O3 C53' C54' C55' -76.3(12)
C1 N1 C4 C3 1.3(4)
C1 N1 C4 C5 -170.9(16)
C1 N1 C4 C5' -175.0(18)
C1 C2 C3 C4 3.4(4)
C1 C20 C60 C59 113.8(4)
C1 C20 C60 C61 -69.3(5)
C1 C20' C60' C59' 85.0(7)
C1 C20' C60' C61' -110.5(7)
C2 C1 C20 C19 -161.8(4)
C2 C1 C20 C60 11.5(7)
C2 C1 C20' C19 176.8(8)
C2 C1 C20' C60' 39.3(10)
C2 C3 C4 N1 -3.0(4)
C2 C3 C4 C5 168.4(17)
C2 C3 C4 C5' 173.6(17)
C3 C4 C5 C6 -164.9(19)
C3 C4 C5 C22 20(3)
C3 C4 C5' C6 -163.6(15)
C3 C4 C5' C22' 13(4)
C4 N1 C1 C2 0.7(4)
C4 N1 C1 C20 179.7(4)
C4 N1 C1 C20' -159.0(7)
C4 C5' C22' C21' 119(3)
C4 C5' C22' C23' -60(3)
C6 N2 C9 C8 0.2(3)
C6 N2 C9 C10 176.2(3)
C6 C7 C8 C9 -3.2(3)
C6 C5' C22' C21' -65(3)
C6 C5' C22' C23' 116.2(18)
C7 C6 C5 C4 165(2)
C7 C6 C5 C22 -20(3)
C7 C6 C5' C4 163.5(15)
C7 C6 C5' C22' -14(3)
C7 C8 C9 N2 2.0(3)
C7 C8 C9 C10 -174.0(3)
C8 C9 C10 C11 162.7(3)
C8 C9 C10 C48 -19.7(4)
C9 N2 C6 C7 -2.2(3)
C9 N2 C6 C5 168.8(16)
C9 N2 C6 C5' 172.9(19)
C9 C10 C11 N3 11.3(5)
C9 C10 C11 C12 -161.3(3)
C9 C10 C48 C47 -110.2(3)
C9 C10 C48 C49 66.2(4)
C10 C11 C12 C13 170.9(3)
C10 C48 C49 C50 -174.6(2)
C11 N3 C14 C13 1.8(4)
C11 N3 C14 C15 -172.8(3)
C11 C10 C48 C47 67.6(3)
C11 C10 C48 C49 -116.0(3)
C11 C12 C13 C14 3.8(3)
C12 C13 C14 N3 -3.5(4)
C12 C13 C14 C15 171.0(3)
C13 C14 C15 C16 -161.8(3)
C13 C14 C15 C34 16.0(5)
C14 N3 C11 C10 -173.2(3)
C14 N3 C11 C12 0.5(3)
C14 C15 C16 N4 -14.8(6)
C14 C15 C16 C17 158.5(4)
C14 C15 C34 C33 110.5(3)
C14 C15 C34 C35 -71.6(4)
C15 C16 C17 C18 -171.7(4)
C15 C34 C35 C36 -176.5(3)
C16 N4 C19 C18 -0.6(4)
C16 N4 C19 C20 -179.9(4)
C16 N4 C19 C20' 159.3(6)
C16 C15 C34 C33 -71.6(4)
C16 C15 C34 C35 106.4(4)
C16 C17 C18 C19 -2.9(5)
C17 C18 C19 N4 2.2(5)
C17 C18 C19 C20 -178.4(4)
C17 C18 C19 C20' -155.1(7)
C18 C19 C20 C1 163.0(4)
C18 C19 C20 C60 -10.9(6)
C18 C19 C20' C1 -174.6(8)
C18 C19 C20' C60' -42.2(12)
C19 N4 C16 C15 173.0(4)
C19 N4 C16 C17 -1.2(4)
C19 C20 C60 C59 -72.8(5)
C19 C20 C60 C61 104.1(4)
C19 C20' C60' C59' -61.0(9)
C19 C20' C60' C61' 103.5(8)
C29 C30 C31 C32 177.7(3)
C30 C29 C28 C27 172.9(5)
C30 C29 C28' C27' 174.5(6)
C30 C31 C32 O2 -174.7(2)
C32 O2 C33 C34 -68.5(3)
C32 O2 C33 C38 115.8(3)
C33 O2 C32 C31 144.4(3)
C33 C34 C35 C36 1.5(4)
C34 C15 C16 N4 167.3(3)
C34 C15 C16 C17 -19.4(5)
C34 C33 C38 C37 1.7(4)
C34 C35 C36 C37 0.8(4)
C34 C35 C36 C43 -178.1(3)
C35 C36 C37 C38 -1.8(4)
C35 C36 C43 C44 -172.6(3)
C35 C36 C43 C45 67.9(4)
C35 C36 C43 C46 -51.7(4)
C36 C37 C38 C33 0.6(4)
C37 C36 C43 C44 8.6(4)
C37 C36 C43 C45 -110.9(3)
C37 C36 C43 C46 129.5(3)
C38 C33 C34 C15 175.3(3)
C38 C33 C34 C35 -2.7(4)
C43 C36 C37 C38 177.0(3)
C47 O3 C53 C54 -152.8(6)
C47 O3 C53' C54' -106.6(10)
C47 C48 C49 C50 1.9(4)
C48 C10 C11 N3 -166.4(3)
C48 C10 C11 C12 21.1(4)
C48 C47 C52 C51 -1.0(4)
C48 C49 C50 C51 -1.2(4)
C48 C49 C50 C65 176.7(2)
C49 C50 C51 C52 -0.6(4)
C49 C50 C65 C66 -62.0(3)
C49 C50 C65 C67 178.5(3)
C49 C50 C65 C68 57.2(4)
C50 C51 C52 C47 1.7(4)
C51 C50 C65 C66 115.8(3)
C51 C50 C65 C67 -3.6(4)
C51 C50 C65 C68 -124.9(3)
C52 C47 C48 C10 175.9(2)
C52 C47 C48 C49 -0.7(4)
C65 C50 C51 C52 -178.5(3)
O1 C21 C22 C23 -179.6(4)
O1 C21 C22 C5 -5.1(6)
O1 C21 C26 C25 179.6(5)
O1 C27 C28 C29 -55.8(9)
C21 O1 C27 C28 -159.4(6)
C21 C22 C23 C24 0.0
C21 C22 C5 C4 98.7(18)
C21 C22 C5 C6 -77(2)
C22 C21 C26 C25 0.0
C22 C23 C24 C25 0.0
C22 C23 C24 C39 -178.1(6)
C23 C22 C5 C4 -87(2)
C23 C22 C5 C6 97(2)
C23 C24 C25 C26 0.0
C23 C24 C39 C40 85.6(6)
C23 C24 C39 C41 -154.9(5)
C23 C24 C39 C42 -29.8(8)
C24 C25 C26 C21 0.0
C25 C24 C39 C40 -92.4(6)
C25 C24 C39 C41 27.0(8)
C25 C24 C39 C42 152.2(5)
C26 C21 C22 C23 0.0
C26 C21 C22 C5 174.6(5)
C5 C6 C7 C8 -167.0(16)
C5 C22 C23 C24 -173.7(5)
C20 C1 C2 C3 178.4(4)
C20 C60 C61 C62 -176.9(3)
C55 C56 C57 C58 -153.9(9)
C53 O3 C47 C48 111.7(5)
C53 O3 C47 C52 -70.7(5)
C54 C55 C56 C57 -15.0(17)
C56 C55 C54 C53 169.8(9)
C56 C57 C58 O4 -55.1(9)
C57 C58 O4 C59 167.2(6)
C59 C60 C61 C62 0.0
C60 C59 C64 C63 0.0
C60 C59 O4 C58 -69.2(5)
C60 C61 C62 C63 0.0
C60 C61 C62 C69 175.6(5)
C61 C62 C63 C64 0.0
C61 C62 C69 C70 -1.8(7)
C61 C62 C69 C71 118.4(5)
C61 C62 C69 C72 -122.0(5)
C62 C63 C64 C59 0.0
C63 C62 C69 C70 174.0(6)
C63 C62 C69 C71 -65.9(6)
C63 C62 C69 C72 53.7(7)
C64 C59 C60 C20 176.9(3)
C64 C59 C60 C61 0.0
C64 C59 O4 C58 114.9(5)
O4 C59 C60 C20 1.1(4)
O4 C59 C60 C61 -175.8(3)
O4 C59 C64 C63 175.9(3)
C27 O1 C21 C22 172.6(6)
C27 O1 C21 C26 -7.0(8)
C28 C29 C30 C31 172.6(4)
C39 C24 C25 C26 178.0(6)
C69 C62 C63 C64 -175.8(5)
O1' C27' C28' C29 -160.4(6)
O1' C21' C22' C5' 4.0(9)
O1' C21' C22' C23' -176.8(5)
O1' C21' C26' C25' 177.0(5)
C5' C6 C7 C8 -172.1(17)
C5' C22' C23' C24' 179.3(8)
C20' C1 C2 C3 154.7(7)
C20' C60' C61' C62' -164.0(6)
C27' O1' C21' C22' -63.5(6)
C27' O1' C21' C26' 119.7(6)
C28' C29 C30 C31 -160.8(4)
C39' C24' C25' C26' 177.1(6)
C40' C39' C24' C23' 64.6(9)
C40' C39' C24' C25' -112.4(7)
C41' C39' C24' C23' -170.7(6)
C41' C39' C24' C25' 12.3(10)
C42' C39' C24' C23' -53.9(8)
C42' C39' C24' C25' 129.1(6)
C21' O1' C27' C28' 144.2(7)
C21' C22' C23' C24' 0.0
C22' C21' C26' C25' 0.0
C22' C23' C24' C39' -176.9(7)
C22' C23' C24' C25' 0.0
C23' C24' C25' C26' 0.0
C24' C25' C26' C21' 0.0
C26' C21' C22' C5' -179.2(8)
C26' C21' C22' C23' 0.0
C53' O3 C47 C48 126.9(5)
C53' O3 C47 C52 -55.6(6)
C53' C54' C55' C56' -179.8(8)
C54' C55' C56' C57' 179.2(8)
C55' C56' C57' C58' -164.0(10)
C56' C57' C58' O4' -94.8(12)
C57' C58' O4' C59' -139.3(8)
C58' O4' C59' C60' 171.6(10)
C58' O4' C59' C64' -12.1(12)
O4' C59' C60' C20' -18.8(7)
O4' C59' C60' C61' 176.5(6)
O4' C59' C64' C63' -176.1(7)
C69' C62' C63' C64' -177.2(10)
C70' C69' C62' C61' 2.8(14)
C70' C69' C62' C63' 179.9(10)
C71' C69' C62' C61' 121.9(10)
C71' C69' C62' C63' -61.0(12)
C72' C69' C62' C61' -117.7(11)
C72' C69' C62' C63' 59.4(15)
C59' C60' C61' C62' 0.0
C60' C59' C64' C63' 0.0
C60' C61' C62' C69' 177.0(11)
C60' C61' C62' C63' 0.0
C61' C62' C63' C64' 0.0
C62' C63' C64' C59' 0.0
C64' C59' C60' C20' 164.7(5)
C64' C59' C60' C61' 0.0
